data_4101550
loop_
_publ_author_name
'Visinescu, Diana'
'Desplanches, C\'edric'
'Imaz, Inhar'
'Bahers, Vincent'
'Pradhan, Rabindranath'
'Villamena, Frederick A'
'Guionneau, Philippe'
'Sutter, Jean-Pascal'

_publ_section_title
;
 Evidence for increased exchange interactions with 5d compared to 4d
 metal ions. Experimental and theoretical insights into the
 ferromagnetic interactions of a series of trinuclear [{M(CN)8}3-/NiII]
 compounds (M = MoV or WV).
;
_journal_issue 31
_journal_name_full 'Journal of the American Chemical Society'
_journal_page_first 10202
_journal_page_last 10212
_journal_paper_doi 10.1021/ja061911x
_journal_volume 128
_journal_year 2006
_chemical_formula_moiety 'C38 H48 N16 Ni2 O2 W, Cl O4, 3(H2 O)'
_chemical_formula_sum 'C38 H54 Cl N16 Ni2 O9 W'
_chemical_formula_weight 1215.69
_chemical_name_systematic
;
 ?
;
_space_group_IT_number 14
_symmetry_cell_setting monoclinic
_symmetry_space_group_name_Hall '-P 2yn'
_symmetry_space_group_name_H-M 'P 1 21/n 1'
_atom_sites_solution_hydrogens geom
_atom_sites_solution_primary direct
_atom_sites_solution_secondary difmap
_audit_creation_method SHELXL-97
_cell_angle_alpha 90.00
_cell_angle_beta 95.53(3)
_cell_angle_gamma 90.00
_cell_formula_units_Z 4
_cell_length_a 10.668(1)
_cell_length_b 12.301(1)
_cell_length_c 39.293(4)
_cell_measurement_temperature 293(2)
_cell_measurement_theta_max 20
_cell_measurement_theta_min 1
_cell_volume 5132.2(8)
_computing_cell_refinement 'DENZO-SMN (Otwinowski & Minor, 1997)'
_computing_data_collection 'KappaCCD Server Software (Nonius, 1997)'
_computing_data_reduction DENZO-SMN
_computing_molecular_graphics 'ORTEP-3 ( Farrugia, 1997) and Diamond 2.1e'
_computing_publication_material 'shelxl-97 (Sheldrick, 1997)'
_computing_structure_refinement 'shelxl-97 (Sheldrick, 1997)'
_computing_structure_solution 'shelxs-97 (Sheldrick, 1990)'
_diffrn_ambient_temperature 293(2)
_diffrn_measured_fraction_theta_full 0.816
_diffrn_measured_fraction_theta_max 0.937
_diffrn_measurement_device_type 'Nonius Kappa-CCD'
_diffrn_measurement_method '\f scans, and \w scans with \k offsets'
_diffrn_radiation_monochromator graphite
_diffrn_radiation_source 'fine-focus sealed tube'
_diffrn_radiation_type MoK\a
_diffrn_radiation_wavelength 0.71073
_diffrn_reflns_av_R_equivalents 0.0287
_diffrn_reflns_av_sigmaI/netI 0.0397
_diffrn_reflns_limit_h_max 8
_diffrn_reflns_limit_h_min -8
_diffrn_reflns_limit_k_max 15
_diffrn_reflns_limit_k_min -15
_diffrn_reflns_limit_l_max 45
_diffrn_reflns_limit_l_min -45
_diffrn_reflns_number 16670
_diffrn_reflns_theta_full 26.37
_diffrn_reflns_theta_max 23.11
_diffrn_reflns_theta_min 1.00
_exptl_absorpt_coefficient_mu 3.078
_exptl_absorpt_correction_T_max 0.880
_exptl_absorpt_correction_T_min 0.725
_exptl_absorpt_correction_type empirical
_exptl_absorpt_process_details scalepack
_exptl_crystal_colour orange
_exptl_crystal_density_diffrn 1.573
_exptl_crystal_density_method 'not measured'
_exptl_crystal_description square
_exptl_crystal_F_000 2452
_exptl_crystal_size_max 0.4
_exptl_crystal_size_mid 0.35
_exptl_crystal_size_min 0.04
_refine_diff_density_max 2.307
_refine_diff_density_min -4.069
_refine_diff_density_rms 0.590
_refine_ls_extinction_method none
_refine_ls_goodness_of_fit_ref 1.209
_refine_ls_hydrogen_treatment constr
_refine_ls_matrix_type full
_refine_ls_number_parameters 604
_refine_ls_number_reflns 8580
_refine_ls_number_restraints 22
_refine_ls_restrained_S_all 1.633
_refine_ls_R_factor_all 0.0823
_refine_ls_R_factor_gt 0.0559
_refine_ls_shift/su_max 0.000
_refine_ls_shift/su_mean 0.000
_refine_ls_structure_factor_coef Fsqd
_refine_ls_weighting_details 'calc w=1/[\s^2^(Fo^2^)+(0.1552P)^2^+3.2875P] where P=(Fo^2^+2Fc^2^)/3'
_refine_ls_weighting_scheme calc
_refine_ls_wR_factor_gt 0.1768
_refine_ls_wR_factor_ref 0.2240
_reflns_number_gt 7280
_reflns_number_total 8580
_reflns_threshold_expression >2sigma(i)
_cod_data_source_file ja061911xsi20060321_052432.cif
_cod_data_source_block nil2w
_cod_original_sg_symbol_Hall -P2yn
_cod_original_sg_symbol_H-M P21/n
_cod_database_code 4101550

loop_
_symmetry_equiv_pos_as_xyz
'x, y, z'
'-x+1/2, y+1/2, -z+1/2'
'-x, -y, -z'
'x-1/2, -y-1/2, z-1/2'

loop_
_atom_site_label
_atom_site_type_symbol
_atom_site_fract_x
_atom_site_fract_y
_atom_site_fract_z
_atom_site_U_iso_or_equiv
_atom_site_adp_type
_atom_site_occupancy
_atom_site_symmetry_multiplicity
_atom_site_calc_flag
_atom_site_refinement_flags
C21 C 0.3381(12) -0.0539(9) 0.1158(4) 0.031(3) Uani 1 1 d .
N6 N 0.4418(10) 0.3221(8) 0.1726(3) 0.040(3) Uani 1 1 d .
C22 C 0.4501(14) -0.1024(10) 0.1730(4) 0.043(4) Uani 1 1 d .
C17 C 0.4350(10) 0.2342(8) 0.1659(3) 0.029(3) Uani 1 1 d .
N11 N 0.2960(10) -0.1172(9) 0.0963(3) 0.047(3) Uani 1 1 d .
N12 N 0.2387(12) 0.2030(9) 0.0956(4) 0.058(4) Uani 1 1 d .
N5 N 0.5859(9) 0.1173(9) 0.0899(3) 0.041(3) Uani 1 1 d .
C20 C 0.2230(12) 0.0503(12) 0.1674(4) 0.048(4) Uani 1 1 d .
C23 C 0.2964(10) 0.1545(9) 0.1151(3) 0.033(3) Uani 1 1 d .
N10 N 0.4647(17) -0.1862(9) 0.1838(4) 0.076(5) Uani 1 1 d .
C18 C 0.6102(13) 0.0736(11) 0.1758(5) 0.051(4) Uani 1 1 d .
N9 N 0.1221(14) 0.0430(16) 0.1736(5) 0.090(6) Uani 1 1 d .
C16 C 0.5300(11) 0.0923(10) 0.1116(4) 0.034(3) Uani 1 1 d .
N14 N 0.4002(12) 0.5560(9) 0.1531(3) 0.045(4) Uani 1 1 d .
N8 N 0.4105(16) 0.0695(10) 0.2388(4) 0.055(4) Uani 1 1 d .
C19 C 0.4114(13) 0.0685(9) 0.2098(4) 0.038(3) Uani 1 1 d .
C13 C 0.4671(13) 0.3062(12) 0.0199(5) 0.060(5) Uani 1 1 d .
C26 C 0.6178(16) 0.5806(10) 0.1647(5) 0.055(5) Uani 1 1 d .
C12 C 0.5167(16) 0.4032(13) 0.0424(6) 0.068(5) Uani 1 1 d .
C35 C 0.1683(15) 0.4426(15) 0.1780(7) 0.077(7) Uani 1 1 d .
C25 C 0.5001(18) 0.6010(10) 0.1430(4) 0.055(4) Uani 1 1 d .
C37 C 0.276(2) 0.5628(16) 0.1335(6) 0.080(7) Uani 1 1 d .
C36 C 0.1713(17) 0.5484(17) 0.1582(6) 0.077(6) Uani 1 1 d .
C39 C 0.750(3) 0.3490(18) 0.2639(7) 0.122(11) Uani 1 1 d .
N7 N 0.7104(13) 0.0804(14) 0.1878(5) 0.077(5) Uani 1 1 d .
Cl1 Cl 0.8580(4) 0.6374(4) 0.06834(15) 0.0759(14) Uani 1 1 d .
O2 O 0.4198(9) 0.6346(6) 0.2221(2) 0.050(3) Uani 1 1 d D
O1 O 0.8250(8) 0.2931(8) 0.0260(3) 0.048(3) Uani 1 1 d D
O4 O 1.0665(11) 0.3270(11) 0.0501(4) 0.095(5) Uani 1 1 d .
C38 C 0.504(3) 0.6700(14) 0.1099(6) 0.103(8) Uani 1 1 d .
W1 W 0.41524(4) 0.06211(3) 0.153573(12) 0.0239(2) Uani 1 1 d .
Ni1 Ni 0.70542(13) 0.19897(12) 0.05760(4) 0.0318(4) Uani 1 1 d .
Ni2 Ni 0.43299(13) 0.47315(11) 0.19796(4) 0.0312(4) Uani 1 1 d .
N4 N 0.7343(10) 0.0755(8) 0.0283(3) 0.038(3) Uani 1 1 d .
N1 N 0.8569(9) 0.1308(9) 0.0851(3) 0.041(3) Uani 1 1 d .
N3 N 0.6897(11) 0.3381(9) 0.0848(3) 0.047(3) Uani 1 1 d .
N15 N 0.2545(12) 0.4435(9) 0.2093(5) 0.057(4) Uani 1 1 d .
C2 C 0.6642(12) 0.0663(9) -0.0019(4) 0.034(3) Uani 1 1 d .
N13 N 0.6045(10) 0.5138(8) 0.1901(4) 0.046(3) Uani 1 1 d .
C1 C 0.5629(11) 0.1498(10) -0.0066(4) 0.038(3) Uani 1 1 d .
C7 C 0.8970(11) 0.0429(11) 0.0717(4) 0.036(3) Uani 1 1 d .
C5 C 0.8625(14) -0.0720(11) 0.0161(5) 0.046(4) Uani 1 1 d .
N16 N 0.5328(13) 0.4036(9) 0.2399(3) 0.046(3) Uani 1 1 d .
C30 C 0.6970(12) 0.4849(12) 0.2135(5) 0.057(5) Uani 1 1 d .
C8 C 0.9028(13) 0.1674(12) 0.1189(4) 0.048(4) Uani 1 1 d .
C34 C 0.2475(17) 0.3420(16) 0.2314(6) 0.080(6) Uani 1 1 d .
C31 C 0.654(2) 0.4124(14) 0.2396(5) 0.076(7) Uani 1 1 d .
N2 N 0.5630(9) 0.2185(8) 0.0185(3) 0.039(3) Uani 1 1 d .
C4 C 0.7884(17) -0.0826(12) -0.0149(5) 0.056(5) Uani 1 1 d .
C3 C 0.6910(15) -0.0162(11) -0.0239(4) 0.050(4) Uani 1 1 d .
C15 C 0.4735(13) 0.1515(13) -0.0384(4) 0.051(4) Uani 1 1 d .
C11 C 0.5609(16) 0.3803(12) 0.0800(5) 0.063(5) Uani 1 1 d .
C9 C 0.8790(14) 0.2886(13) 0.1245(4) 0.053(4) Uani 1 1 d .
C33 C 0.332(2) 0.3533(15) 0.2647(6) 0.078(6) Uani 1 1 d .
C6 C 0.8324(11) 0.0121(10) 0.0380(4) 0.038(3) Uani 1 1 d .
C10 C 0.7432(14) 0.3257(12) 0.1208(5) 0.057(5) Uani 1 1 d .
C14 C 0.9954(15) -0.0309(14) 0.0880(5) 0.068(5) Uani 1 1 d .
C32 C 0.468(2) 0.3294(13) 0.2639(5) 0.076(6) Uani 1 1 d .
O5 O 0.8135(15) 0.2652(14) -0.0438(4) 0.110(6) Uani 1 1 d .
C29 C 0.8136(19) 0.518(2) 0.2139(9) 0.111(12) Uani 1 1 d .
H29 H 0.8765 0.4967 0.2306 0.133 Uiso 1 1 calc R
C27 C 0.735(2) 0.6246(14) 0.1609(7) 0.097(9) Uani 1 1 d .
H27 H 0.7517 0.6724 0.1435 0.117 Uiso 1 1 calc R
C28 C 0.835(2) 0.585(3) 0.1886(12) 0.150(19) Uani 1 1 d .
H28 H 0.9170 0.6103 0.1877 0.180 Uiso 1 1 calc R
O9 O 0.792(3) 0.737(2) 0.0784(7) 0.200(11) Uani 1 1 d .
O6 O 0.947(3) 0.660(2) 0.0543(16) 0.38(4) Uani 1 1 d .
O7 O 0.864(5) 0.553(2) 0.0920(8) 0.237(19) Uani 1 1 d .
O8 O 0.740(3) 0.605(3) 0.0562(10) 0.249(17) Uani 1 1 d .
O3O O 0.9553(11) 0.1610(11) 0.2143(3) 0.072(4) Uani 1 1 d .
H7A H 0.2360 0.5016 0.2217 0.700 Uiso 1 1 d .
H13B H 0.3928 0.2754 0.0302 0.010 Uiso 1 1 d .
H13A H 0.4369 0.3300 -0.0027 0.010 Uiso 1 1 d .
H12B H 0.4513 0.4583 0.0410 0.010 Uiso 1 1 d .
H12A H 0.5864 0.4337 0.0310 0.050 Uiso 1 1 d .
H37B H 0.2640 0.5060 0.1177 1.200 Uiso 1 1 d .
H37A H 0.2628 0.6321 0.1235 1.200 Uiso 1 1 d .
H39A H 0.7121 0.3080 0.2781 1.500 Uiso 1 1 d .
H39B H 0.8085 0.4025 0.2746 1.500 Uiso 1 1 d .
H39C H 0.8024 0.3056 0.2489 1.500 Uiso 1 1 d .
H38C H 0.4266 0.6774 0.0974 1.500 Uiso 1 1 d .
H38B H 0.5634 0.6327 0.0955 1.500 Uiso 1 1 d .
H38A H 0.5423 0.7402 0.1156 1.500 Uiso 1 1 d .
H32A H 0.5156 0.3336 0.2870 0.050 Uiso 1 1 d .
H32B H 0.4782 0.2531 0.2527 0.050 Uiso 1 1 d .
H3 H 0.6362 -0.0238 -0.0495 0.050 Uiso 1 1 d .
H4A H 0.7399 0.3720 0.0754 0.000 Uiso 1 1 d .
H10A H 0.6823 0.2804 0.1382 0.050 Uiso 1 1 d .
H10B H 0.7267 0.3970 0.1323 0.050 Uiso 1 1 d .
H35A H 0.0740 0.4289 0.1895 0.050 Uiso 1 1 d .
H36B H 0.0920 0.5723 0.1519 0.050 Uiso 1 1 d .
H36A H 0.1749 0.6230 0.1755 0.050 Uiso 1 1 d .
H35B H 0.1919 0.3622 0.1669 0.050 Uiso 1 1 d .
H8A H 0.9951 0.1719 0.1266 0.050 Uiso 1 1 d .
H8B H 0.8770 0.1324 0.1308 0.024 Uiso 1 1 d .
H5 H 0.9304 -0.1183 0.0219 0.010 Uiso 1 1 d .
H4 H 0.8029 -0.1394 -0.0290 0.010 Uiso 1 1 d .
H15C H 0.4142 0.2099 -0.0376 0.010 Uiso 1 1 d .
H15A H 0.4285 0.0835 -0.0409 0.010 Uiso 1 1 d .
H15B H 0.5198 0.1614 -0.0582 0.010 Uiso 1 1 d .
H14C H 1.0289 -0.0031 0.1097 0.010 Uiso 1 1 d .
H14B H 1.0628 -0.0376 0.0733 0.010 Uiso 1 1 d .
H14A H 0.9604 -0.1023 0.0911 0.010 Uiso 1 1 d .
H34A H 0.1634 0.3362 0.2390 1.200 Uiso 1 1 d .
H34B H 0.2699 0.2800 0.2206 1.200 Uiso 1 1 d .
H11B H 0.5560 0.4490 0.0924 1.200 Uiso 1 1 d .
H11A H 0.5034 0.3299 0.0887 1.200 Uiso 1 1 d .
H9A H 0.9234 0.3268 0.1079 1.200 Uiso 1 1 d .
H9B H 0.9174 0.3071 0.1469 1.200 Uiso 1 1 d .
H33B H 0.3000 0.3019 0.2804 1.200 Uiso 1 1 d .
H33A H 0.3240 0.4242 0.2731 1.200 Uiso 1 1 d .
H4BO H 1.1382 0.3712 0.0590 0.199 Uiso 1 1 d D
H2BO H 0.4335 0.7146 0.2103 0.050 Uiso 1 1 d D
H1AO H 0.7932 0.2670 0.0035 0.054 Uiso 1 1 d D
H2AO H 0.4634 0.6440 0.2486 0.050 Uiso 1 1 d D
H4AO H 1.1257 0.2942 0.0691 0.050 Uiso 1 1 d D
H5AO H 0.7764 0.2044 -0.0495 0.050 Uiso 1 1 d .
H1BO H 0.9131 0.3060 0.0316 0.050 Uiso 1 1 d D
H3BO H 0.8804 0.1318 0.2052 0.053 Uiso 1 1 d D
H3AO H 0.9658 0.1225 0.1935 0.113 Uiso 1 1 d D
H5BO H 0.8448 0.2052 -0.0348 0.046 Uiso 1 1 d .

loop_
_atom_site_aniso_label
_atom_site_aniso_U_11
_atom_site_aniso_U_22
_atom_site_aniso_U_33
_atom_site_aniso_U_23
_atom_site_aniso_U_13
_atom_site_aniso_U_12
C21 0.036(6) 0.032(6) 0.027(8) 0.001(5) 0.004(6) 0.003(4)
N6 0.044(6) 0.031(6) 0.046(8) -0.003(5) 0.003(6) 0.001(4)
C22 0.069(9) 0.026(6) 0.032(9) -0.004(5) -0.001(8) 0.008(6)
C17 0.038(6) 0.020(5) 0.029(8) 0.000(5) 0.000(6) 0.002(4)
N11 0.051(6) 0.038(6) 0.051(9) -0.011(5) -0.006(6) -0.008(5)
N12 0.062(7) 0.043(6) 0.064(10) 0.008(6) -0.020(7) 0.012(5)
N5 0.033(5) 0.047(6) 0.042(8) -0.004(5) 0.004(6) -0.009(5)
C20 0.028(6) 0.078(10) 0.039(11) 0.007(7) 0.008(7) 0.003(6)
C23 0.034(6) 0.031(6) 0.032(8) 0.003(5) 0.002(6) 0.002(5)
N10 0.149(14) 0.023(6) 0.049(9) 0.007(5) -0.021(10) 0.012(7)
C18 0.035(7) 0.061(9) 0.054(12) 0.024(7) -0.008(8) -0.003(6)
N9 0.045(8) 0.177(19) 0.050(12) 0.033(11) 0.019(8) 0.025(9)
C16 0.031(6) 0.031(6) 0.041(9) -0.005(6) 0.003(7) -0.008(5)
N14 0.061(8) 0.042(7) 0.033(9) 0.004(5) 0.010(7) 0.012(5)
N8 0.080(10) 0.061(8) 0.025(9) 0.002(5) 0.010(8) -0.004(6)
C19 0.043(7) 0.040(7) 0.031(10) -0.001(5) 0.009(7) -0.005(5)
C13 0.040(7) 0.051(8) 0.084(14) -0.003(8) -0.017(8) 0.005(6)
C26 0.066(9) 0.022(6) 0.084(15) -0.013(7) 0.036(10) -0.006(6)
C12 0.068(10) 0.040(8) 0.097(17) 0.011(9) 0.013(11) 0.013(7)
C35 0.036(8) 0.092(15) 0.103(19) -0.031(11) 0.000(10) -0.002(7)
C25 0.101(12) 0.023(6) 0.042(10) -0.002(6) 0.022(10) 0.012(7)
C37 0.063(11) 0.103(17) 0.071(17) 0.018(10) -0.010(12) 0.020(9)
C36 0.048(9) 0.098(15) 0.081(17) -0.003(11) -0.016(11) 0.020(8)
C39 0.16(2) 0.080(14) 0.11(2) -0.006(13) -0.071(19) 0.055(14)
N7 0.038(7) 0.131(14) 0.061(12) 0.029(9) -0.009(8) -0.003(7)
Cl1 0.068(2) 0.076(3) 0.086(4) 0.015(3) 0.017(3) -0.015(2)
O2 0.068(6) 0.041(5) 0.043(7) -0.019(4) 0.005(5) 0.008(4)
O1 0.043(5) 0.062(6) 0.040(7) 0.003(5) 0.005(5) -0.017(4)
O4 0.057(7) 0.101(10) 0.122(14) 0.051(9) -0.012(8) 0.001(6)
C38 0.19(2) 0.039(9) 0.092(17) 0.024(10) 0.065(18) 0.028(12)
W1 0.0255(3) 0.0197(3) 0.0261(4) 0.00117(15) 0.0007(2) -0.00106(13)
Ni1 0.0300(7) 0.0356(8) 0.0303(11) -0.0070(6) 0.0051(7) -0.0027(6)
Ni2 0.0334(7) 0.0223(7) 0.0380(11) -0.0002(6) 0.0042(7) -0.0004(6)
N4 0.032(5) 0.033(5) 0.049(9) -0.006(5) 0.003(6) -0.006(4)
N1 0.028(5) 0.040(6) 0.054(9) 0.000(5) -0.003(5) -0.009(4)
N3 0.048(6) 0.044(6) 0.050(9) -0.009(5) 0.014(6) -0.008(5)
N15 0.044(7) 0.043(7) 0.084(13) -0.010(6) 0.013(8) -0.001(5)
C2 0.036(6) 0.040(7) 0.028(9) 0.000(5) 0.009(6) -0.011(5)
N13 0.042(6) 0.025(5) 0.071(10) -0.008(5) 0.009(6) 0.001(4)
C1 0.037(6) 0.048(7) 0.029(9) -0.001(6) 0.004(6) -0.011(5)
C7 0.026(5) 0.050(7) 0.035(9) 0.000(6) 0.011(6) -0.001(5)
C5 0.043(7) 0.051(8) 0.049(12) -0.004(7) 0.024(8) 0.007(6)
N16 0.074(8) 0.035(6) 0.028(8) -0.003(5) 0.006(7) 0.010(6)
C30 0.037(7) 0.040(8) 0.093(15) -0.022(8) -0.005(8) 0.007(6)
C8 0.045(7) 0.064(9) 0.035(10) 0.008(7) 0.000(7) -0.012(6)
C34 0.071(11) 0.082(13) 0.092(18) 0.009(12) 0.037(12) -0.026(10)
C31 0.098(14) 0.050(9) 0.070(14) -0.028(9) -0.048(12) 0.029(9)
N2 0.036(5) 0.040(6) 0.041(8) 0.003(5) 0.004(5) -0.001(4)
C4 0.077(11) 0.044(8) 0.050(12) -0.028(7) 0.012(10) 0.001(7)
C3 0.069(9) 0.043(8) 0.039(10) -0.003(6) 0.008(8) -0.015(7)
C15 0.045(7) 0.074(10) 0.034(10) 0.017(7) 0.001(7) -0.016(7)
C11 0.070(10) 0.044(8) 0.074(14) -0.023(8) 0.008(10) 0.016(7)
C9 0.052(8) 0.063(9) 0.042(10) -0.023(7) 0.003(8) -0.018(7)
C33 0.107(15) 0.057(10) 0.074(16) 0.006(9) 0.029(14) -0.001(10)
C6 0.033(6) 0.043(7) 0.038(9) -0.003(6) 0.009(6) -0.002(5)
C10 0.056(8) 0.060(9) 0.053(12) -0.030(8) 0.000(9) -0.004(7)
C14 0.051(8) 0.059(9) 0.090(15) -0.005(9) -0.021(10) 0.011(7)
C32 0.135(18) 0.048(9) 0.041(11) 0.008(7) -0.007(12) 0.000(10)
O5 0.122(11) 0.146(14) 0.069(11) -0.044(10) 0.037(9) -0.083(11)
C29 0.041(10) 0.086(16) 0.21(4) -0.058(19) 0.017(14) -0.019(10)
C27 0.120(17) 0.046(9) 0.14(2) -0.045(12) 0.097(17) -0.034(10)
C28 0.041(11) 0.16(3) 0.25(5) -0.16(3) 0.048(19) -0.037(15)
O9 0.28(3) 0.123(19) 0.21(3) 0.001(18) 0.09(3) 0.00(2)
O6 0.19(3) 0.17(3) 0.81(11) -0.02(4) 0.25(5) -0.07(2)
O7 0.42(6) 0.16(3) 0.14(2) 0.046(17) 0.04(3) 0.03(2)
O8 0.19(3) 0.29(4) 0.27(4) -0.06(4) 0.05(3) -0.14(3)
O3O 0.062(7) 0.110(10) 0.044(8) 0.003(7) 0.000(6) -0.019(6)

loop_
_atom_type_symbol
_atom_type_description
_atom_type_scat_dispersion_real
_atom_type_scat_dispersion_imag
_atom_type_scat_source
C C 0.0033 0.0016 'International Tables Vol C Tables 4.2.6.8 and 6.1.1.4'
N N 0.0061 0.0033 'International Tables Vol C Tables 4.2.6.8 and 6.1.1.4'
Ni Ni 0.3393 1.1124 'International Tables Vol C Tables 4.2.6.8 and 6.1.1.4'
W W -0.8490 6.8722 'International Tables Vol C Tables 4.2.6.8 and 6.1.1.4'
O O 0.0106 0.0060 'International Tables Vol C Tables 4.2.6.8 and 6.1.1.4'
Cl Cl 0.1484 0.1585 'International Tables Vol C Tables 4.2.6.8 and 6.1.1.4'
H H 0.0000 0.0000 'International Tables Vol C Tables 4.2.6.8 and 6.1.1.4'

loop_
_geom_angle_atom_site_label_1
_geom_angle_atom_site_label_2
_geom_angle_atom_site_label_3
_geom_angle
N11 C21 W1 178.4(13)
C17 N6 Ni2 163.6(12)
N10 C22 W1 177.5(17)
N6 C17 W1 177.9(12)
C16 N5 Ni1 165.0(10)
N9 C20 W1 178.0(18)
N12 C23 W1 178.3(12)
N7 C18 W1 178.8(19)
N5 C16 W1 173.9(11)
C25 N14 C37 122.9(14)
C25 N14 Ni2 113.6(10)
C37 N14 Ni2 123.5(12)
N8 C19 W1 178.5(12)
N2 C13 C12 112.4(11)
N2 C13 H13B 108.4
C12 C13 H13B 107.7
N2 C13 H13A 110.8
C12 C13 H13A 111.0
H13B C13 H13A 106.3
N13 C26 C27 119(2)
N13 C26 C25 113.5(13)
C27 C26 C25 127(2)
C11 C12 C13 117.7(14)
C11 C12 H12B 109.6
C13 C12 H12B 107.5
C11 C12 H12A 109.6
C13 C12 H12A 105.5
H12B C12 H12A 106.2
N15 C35 C36 112.5(14)
N15 C35 H35A 100.0
C36 C35 H35A 112.9
N15 C35 H35B 100.8
C36 C35 H35B 123
H35A C35 H35B 105.1
N14 C25 C26 115.6(14)
N14 C25 C38 125.3(18)
C26 C25 C38 119.1(18)
N14 C37 C36 109.4(17)
N14 C37 H37B 111.2
C36 C37 H37B 105.7
N14 C37 H37A 111.0
C36 C37 H37A 106.2
H37B C37 H37A 113
C35 C36 C37 118.0(15)
C35 C36 H36B 111
C37 C36 H36B 120
C35 C36 H36A 113
C37 C36 H36A 107.1
H36B C36 H36A 82.9
C31 C39 H39A 111
C31 C39 H39B 106.6
H39A C39 H39B 115
C31 C39 H39C 106
H39A C39 H39C 112
H39B C39 H39C 104
O6 Cl1 O8 132(3)
O6 Cl1 O7 121(3)
O8 Cl1 O7 90(2)
O6 Cl1 O9 110.3(18)
O8 Cl1 O9 84(2)
O7 Cl1 O9 115(2)
Ni2 O2 H2BO 127.1
Ni2 O2 H2AO 117.4
H2BO O2 H2AO 104.0
Ni1 O1 H1AO 99.7
Ni1 O1 H1BO 124.8
H1AO O1 H1BO 120.8
H4BO O4 H4AO 63.1
C25 C38 H38C 114
C25 C38 H38B 107.1
H38C C38 H38B 109
C25 C38 H38A 110
H38C C38 H38A 111.5
H38B C38 H38A 105
C21 W1 C20 79.7(6)
C21 W1 C17 144.7(4)
C20 W1 C17 94.7(5)
C21 W1 C16 78.3(5)
C20 W1 C16 144.2(5)
C17 W1 C16 87.3(5)
C21 W1 C18 127.0(6)
C20 W1 C18 142.1(7)
C17 W1 C18 77.3(5)
C16 W1 C18 73.1(6)
C21 W1 C22 70.7(4)
C20 W1 C22 89.1(6)
C17 W1 C22 144.5(5)
C16 W1 C22 109.5(5)
C18 W1 C22 78.2(5)
C21 W1 C23 73.3(4)
C20 W1 C23 73.1(5)
C17 W1 C23 71.8(4)
C16 W1 C23 73.7(5)
C18 W1 C23 135.1(5)
C22 W1 C23 142.1(4)
C21 W1 C19 131.7(5)
C20 W1 C19 69.2(6)
C17 W1 C19 75.8(5)
C16 W1 C19 144.6(5)
C18 W1 C19 72.9(6)
C22 W1 C19 72.7(5)
C23 W1 C19 127.1(5)
N4 Ni1 N3 173.0(5)
N4 Ni1 N1 80.2(5)
N3 Ni1 N1 99.8(5)
N4 Ni1 N2 78.3(5)
N3 Ni1 N2 101.6(5)
N1 Ni1 N2 158.5(5)
N4 Ni1 N5 97.0(5)
N3 Ni1 N5 90.0(5)
N1 Ni1 N5 88.9(4)
N2 Ni1 N5 93.3(4)
N4 Ni1 O1 86.8(4)
N3 Ni1 O1 86.3(4)
N1 Ni1 O1 92.4(4)
N2 Ni1 O1 86.8(4)
N5 Ni1 O1 176.2(4)
N13 Ni2 N15 174.4(5)
N13 Ni2 N14 79.6(5)
N15 Ni2 N14 101.1(6)
N13 Ni2 N16 79.2(6)
N15 Ni2 N16 100.0(6)
N14 Ni2 N16 158.8(6)
N13 Ni2 N6 93.8(4)
N15 Ni2 N6 91.8(5)
N14 Ni2 N6 92.5(5)
N16 Ni2 N6 88.2(4)
N13 Ni2 O2 86.4(4)
N15 Ni2 O2 88.1(4)
N14 Ni2 O2 84.8(4)
N16 Ni2 O2 94.6(4)
N6 Ni2 O2 177.2(4)
C6 N4 C2 124.0(12)
C6 N4 Ni1 116.9(9)
C2 N4 Ni1 118.7(8)
C7 N1 C8 122.6(12)
C7 N1 Ni1 114.0(9)
C8 N1 Ni1 122.8(9)
C11 N3 C10 115.4(14)
C11 N3 Ni1 110.8(9)
C10 N3 Ni1 111.8(9)
C11 N3 H4A 114.8
C10 N3 H4A 106.4
Ni1 N3 H4A 95.9
C35 N15 C34 114.3(14)
C35 N15 Ni2 110.2(13)
C34 N15 Ni2 111.7(10)
C35 N15 H7A 108.0
C34 N15 H7A 108.4
Ni2 N15 H7A 103.7
N4 C2 C3 118.8(12)
N4 C2 C1 112.7(12)
C3 C2 C1 128.4(13)
C26 N13 C30 124.5(14)
C26 N13 Ni2 117.0(10)
C30 N13 Ni2 117.8(12)
N2 C1 C2 114.0(11)
N2 C1 C15 125.4(13)
C2 C1 C15 120.6(13)
N1 C7 C6 115.7(11)
N1 C7 C14 125.7(14)
C6 C7 C14 118.5(13)
C4 C5 C6 117.4(13)
C4 C5 H5 121.2
C6 C5 H5 121.4
C31 N16 C32 124.5(15)
C31 N16 Ni2 113.4(13)
C32 N16 Ni2 120.8(11)
C29 C30 N13 124(2)
C29 C30 C31 123(2)
N13 C30 C31 112.7(13)
N1 C8 C9 112.9(12)
N1 C8 H8A 122.1
C9 C8 H8A 94.3
N1 C8 H8B 107.4
C9 C8 H8B 114.5
H8A C8 H8B 105.4
C33 C34 N15 110.9(14)
C33 C34 H34A 103
N15 C34 H34A 109.3
C33 C34 H34B 108
N15 C34 H34B 113
H34A C34 H34B 111.6
N16 C31 C30 115.8(13)
N16 C31 C39 124(2)
C30 C31 C39 121(2)
C1 N2 C13 123.2(12)
C1 N2 Ni1 115.9(8)
C13 N2 Ni1 120.9(9)
C3 C4 C5 122.2(14)
C3 C4 H4 118.5
C5 C4 H4 119.1
C4 C3 C2 119.0(14)
C4 C3 H3 120.7
C2 C3 H3 120.2
C1 C15 H15C 110.7
C1 C15 H15A 110.2
H15C C15 H15A 109.2
C1 C15 H15B 109.9
H15C C15 H15B 108.6
H15A C15 H15B 108.1
N3 C11 C12 112.7(16)
N3 C11 H11B 109.7
C12 C11 H11B 107.2
N3 C11 H11A 110.5
C12 C11 H11A 108.3
H11B C11 H11A 108.2
C10 C9 C8 116.8(11)
C10 C9 H9A 108.6
C8 C9 H9A 106.2
C10 C9 H9B 109.5
C8 C9 H9B 107.4
H9A C9 H9B 108.1
C32 C33 C34 118(2)
C32 C33 H33B 107.0
C34 C33 H33B 105.5
C32 C33 H33A 108.5
C34 C33 H33A 108.4
H33B C33 H33A 109
N4 C6 C5 118.5(13)
N4 C6 C7 113.0(12)
C5 C6 C7 128.5(12)
N3 C10 C9 113.4(15)
N3 C10 H10A 115.8
C9 C10 H10A 113.2
N3 C10 H10B 105.6
C9 C10 H10B 115.3
H10A C10 H10B 91.4
C7 C14 H14C 110.7
C7 C14 H14B 109.2
H14C C14 H14B 109.1
C7 C14 H14A 110.1
H14C C14 H14A 109
H14B C14 H14A 108.2
C33 C32 N16 113.4(14)
C33 C32 H32A 113
N16 C32 H32A 108.0
C33 C32 H32B 109.3
N16 C32 H32B 101.7
H32A C32 H32B 111.3
H5AO O5 H5BO 61.4
C30 C29 C28 115(3)
C30 C29 H29 122.6
C28 C29 H29 122.6
C26 C27 C28 112(2)
C26 C27 H27 124.0
C28 C27 H27 124.0
C29 C28 C27 125(2)
C29 C28 H28 117.5
C27 C28 H28 117.5
H3BO O3O H3AO 69.1

loop_
_geom_bond_atom_site_label_1
_geom_bond_atom_site_label_2
_geom_bond_distance
C21 N11 1.153(16)
C21 W1 2.163(12)
N6 C17 1.112(14)
N6 Ni2 2.116(10)
C22 N10 1.119(17)
C22 W1 2.182(12)
C17 W1 2.178(10)
N12 C23 1.109(15)
N5 C16 1.128(17)
N5 Ni1 2.134(13)
C20 N9 1.13(2)
C20 W1 2.176(14)
C23 W1 2.194(11)
C18 N7 1.129(18)
C18 W1 2.182(13)
C16 W1 2.180(16)
N14 C25 1.30(2)
N14 C37 1.47(2)
N14 Ni2 2.036(12)
N8 C19 1.14(2)
C19 W1 2.215(17)
C13 N2 1.492(17)
C13 C12 1.55(2)
C13 H13B 0.998
C13 H13A 0.962
C26 N13 1.31(2)
C26 C27 1.39(2)
C26 C25 1.47(2)
C12 C11 1.53(3)
C12 H12B 0.971
C12 H12A 0.980
C35 N15 1.46(3)
C35 C36 1.52(3)
C35 H35A 1.15
C35 H35B 1.120
C25 C38 1.56(3)
C37 C36 1.55(3)
C37 H37B 0.94
C37 H37A 0.943
C36 H36B 0.907
C36 H36A 1.14
C39 C31 1.54(2)
C39 H39A 0.88
C39 H39B 0.97
C39 H39C 1.00
Cl1 O6 1.17(3)
Cl1 O8 1.36(3)
Cl1 O7 1.39(3)
Cl1 O9 1.49(3)
O2 Ni2 2.211(8)
O2 H2BO 1.104
O2 H2AO 1.105
O1 Ni1 2.193(10)
O1 H1AO 0.971
O1 H1BO 0.957
O4 H4BO 0.974
O4 H4AO 1.012
C38 H38C 0.92
C38 H38B 1.00
C38 H38A 0.97
Ni1 N4 1.949(11)
Ni1 N3 2.033(12)
Ni1 N1 2.035(10)
Ni1 N2 2.067(10)
Ni2 N13 1.950(11)
Ni2 N15 2.030(14)
Ni2 N16 2.058(12)
N4 C6 1.331(16)
N4 C2 1.344(18)
N1 C7 1.292(17)
N1 C8 1.444(19)
N3 C11 1.464(19)
N3 C10 1.48(2)
N3 H4A 0.797
N15 C34 1.53(2)
N15 H7A 0.898
C2 C3 1.38(2)
C2 C1 1.490(18)
N13 C30 1.331(19)
C1 N2 1.299(18)
C1 C15 1.496(19)
C7 C6 1.48(2)
C7 C14 1.485(19)
C5 C4 1.39(2)
C5 C6 1.40(2)
C5 H5 0.932
N16 C31 1.30(2)
N16 C32 1.53(2)
C30 C29 1.31(2)
C30 C31 1.46(3)
C8 C9 1.53(2)
C8 H8A 1.003
C8 H8B 0.712
C34 C33 1.52(3)
C34 H34A 0.975
C34 H34B 0.92
C4 C3 1.34(2)
C4 H4 0.915
C3 H3 1.119
C15 H15C 0.959
C15 H15A 0.965
C15 H15B 0.971
C11 H11B 0.979
C11 H11A 0.959
C9 C10 1.51(2)
C9 H9A 0.963
C9 H9B 0.964
C33 C32 1.48(3)
C33 H33B 0.97
C33 H33A 0.939
C10 H10A 1.133
C10 H10B 1.009
C14 H14C 0.955
C14 H14B 0.97
C14 H14A 0.965
C32 H32A 0.998
C32 H32B 1.047
O5 H5AO 0.865
O5 H5BO 0.87
C29 C28 1.33(5)
C29 H29 0.9300
C27 C28 1.52(4)
C27 H27 0.9300
C28 H28 0.9300
O3O H3BO 0.917
O3O H3AO 0.960
